data_4075133
loop_
_publ_author_name
'Benito-Garagorri, David'
'Becker, Eva'
'Wiedermann, Julia'
'Lackner, Wolfgang'
'Pollak, Martin'
'Mereiter, Kurt'
'Kisala, Joanna'
'Kirchner, Karl'

_publ_section_title
;
 Achiral and Chiral Transition Metal Complexes with Modularly Designed
 Tridentate PNP Pincer-Type Ligands Based on N-Heterocyclic Diamines
;
_journal_issue 8
_journal_name_full Organometallics
_journal_page_first 1900
_journal_paper_doi 10.1021/om0600644
_journal_volume 25
_journal_year 2006
_chemical_formula_moiety 'C47 H36 Cl2 N3 O4 P3 Ru, 2(C H2 Cl2)'
_chemical_formula_sum 'C49 H40 Cl6 N3 O4 P3 Ru'
_chemical_formula_weight 1141.52
_chemical_name_common '1092 [Ru(PNP-BIPOL)(PPh3)(Cl)2].2CH2Cl2'
_chemical_name_systematic
; 
 ? 
;
_space_group_IT_number 2
_symmetry_cell_setting triclinic
_symmetry_space_group_name_Hall '-P 1'
_symmetry_space_group_name_H-M 'P -1'
_atom_sites_solution_hydrogens geom
_atom_sites_solution_primary direct
_atom_sites_solution_secondary difmap
_audit_creation_method SHELXL-97
_cell_angle_alpha 107.63(2)
_cell_angle_beta 93.40(1)
_cell_angle_gamma 93.13(1)
_cell_formula_units_Z 2
_cell_length_a 10.236(7)
_cell_length_b 13.506(14)
_cell_length_c 18.298(13)
_cell_measurement_reflns_used 4962
_cell_measurement_temperature 173(2)
_cell_measurement_theta_max 25.18
_cell_measurement_theta_min 2.24
_cell_volume 2400(3)
_computing_cell_refinement 'Bruker SAINT'
_computing_data_collection 'Bruker SMART'
_computing_data_reduction 'Bruker SAINT, SADABS, XPREP'
_computing_molecular_graphics 'Bruker SHELXTL'
_computing_publication_material 'Bruker SHELXTL'
_computing_structure_refinement 'SHELXL-97 (Sheldrick, 1997)'
_computing_structure_solution 'SHELXS-97 (Sheldrick, 1997)'
_diffrn_ambient_temperature 173(2)
_diffrn_measured_fraction_theta_full 0.954
_diffrn_measured_fraction_theta_max 0.954
_diffrn_measurement_device_type 'CCD area detector'
_diffrn_measurement_method 'phi and omega scans'
_diffrn_radiation_monochromator graphite
_diffrn_radiation_source 'fine-focus sealed tube'
_diffrn_radiation_type MoK\a
_diffrn_radiation_wavelength 0.71073
_diffrn_reflns_av_R_equivalents 0.0858
_diffrn_reflns_av_sigmaI/netI 0.0827
_diffrn_reflns_limit_h_max 12
_diffrn_reflns_limit_h_min -10
_diffrn_reflns_limit_k_max 16
_diffrn_reflns_limit_k_min -13
_diffrn_reflns_limit_l_max 21
_diffrn_reflns_limit_l_min -21
_diffrn_reflns_number 12625
_diffrn_reflns_theta_full 25.19
_diffrn_reflns_theta_max 25.19
_diffrn_reflns_theta_min 2.34
_diffrn_standards_decay_% 0
_exptl_absorpt_coefficient_mu 0.810
_exptl_absorpt_correction_T_max 0.91
_exptl_absorpt_correction_T_min 0.69
_exptl_absorpt_correction_type multi-scan
_exptl_absorpt_process_details 'program SADABS, V2.10'
_exptl_crystal_colour yellow
_exptl_crystal_density_diffrn 1.580
_exptl_crystal_density_method 'not measured'
_exptl_crystal_description polycrystal
_exptl_crystal_F_000 1156
_exptl_crystal_size_max 0.38
_exptl_crystal_size_mid 0.25
_exptl_crystal_size_min 0.12
_refine_diff_density_max 1.652
_refine_diff_density_min -0.926
_refine_diff_density_rms 0.175
_refine_ls_extinction_method none
_refine_ls_goodness_of_fit_ref 1.086
_refine_ls_hydrogen_treatment constr
_refine_ls_matrix_type full
_refine_ls_number_parameters 595
_refine_ls_number_reflns 8222
_refine_ls_number_restraints 192
_refine_ls_restrained_S_all 1.086
_refine_ls_R_factor_all 0.1211
_refine_ls_R_factor_gt 0.1164
_refine_ls_shift/su_max 0.001
_refine_ls_shift/su_mean 0.000
_refine_ls_structure_factor_coef Fsqd
_refine_ls_weighting_details 'calc w=1/[\s^2^(Fo^2^)+(0.1780P)^2^+11.5689P] where P=(Fo^2^+2Fc^2^)/3'
_refine_ls_weighting_scheme calc
_refine_ls_wR_factor_gt 0.2162
_refine_ls_wR_factor_ref 0.2309
_reflns_number_gt 7769
_reflns_number_total 8222
_reflns_threshold_expression >2sigma(I)
_cod_data_source_file om0600644si20060122_054457.cif
_cod_data_source_block 16d-1092
_cod_depositor_comments
;
The following automatic conversions were performed:

'_symmetry_cell_setting' value 'Triclinic' changed to 'triclinic'
according to /home/saulius/struct/CIF-dictionaries/cif_core.dic
dictionary named 'cif_core.dic' version 2.4.1 from 2010-06-29.

Automatic conversion script
Id: cif_fix_values 1715 2011-07-08 13:25:40Z adriana 
;
_cod_original_sg_symbol_Hall '-P 1 '
_cod_original_sg_symbol_H-M P-1
_cod_database_code 4075133

loop_
_symmetry_equiv_pos_as_xyz
'x, y, z'
'-x, -y, -z'

loop_
_atom_site_label
_atom_site_type_symbol
_atom_site_fract_x
_atom_site_fract_y
_atom_site_fract_z
_atom_site_U_iso_or_equiv
_atom_site_adp_type
_atom_site_occupancy
_atom_site_symmetry_multiplicity
_atom_site_calc_flag
_atom_site_refinement_flags
Ru Ru 0.41859(5) 0.38976(4) 0.24737(3) 0.0267(3) Uani 1 1 d U
Cl1 Cl 0.5093(2) 0.32645(17) 0.12330(12) 0.0487(5) Uani 1 1 d U
Cl2 Cl 0.6307(2) 0.35975(18) 0.30487(13) 0.0498(6) Uani 1 1 d U
P1 P 0.3495(2) 0.22550(18) 0.24084(12) 0.0441(5) Uani 1 1 d U
P2 P 0.4826(2) 0.56245(16) 0.29525(12) 0.0415(5) Uani 1 1 d U
P3 P 0.2325(2) 0.43159(17) 0.19074(13) 0.0400(5) Uani 1 1 d U
O1 O 0.4455(6) 0.1365(5) 0.2446(4) 0.0502(13) Uani 1 1 d U
O2 O 0.2386(6) 0.1552(5) 0.1792(4) 0.0487(13) Uani 1 1 d U
O3 O 0.6298(6) 0.6179(5) 0.3112(3) 0.0464(12) Uani 1 1 d U
O4 O 0.4044(6) 0.6490(5) 0.2662(4) 0.0489(13) Uani 1 1 d U
N1 N 0.3554(6) 0.4224(5) 0.3584(4) 0.0383(12) Uani 1 1 d U
N2 N 0.2870(8) 0.2442(6) 0.3266(4) 0.0510(16) Uani 1 1 d U
H2N H 0.2473 0.1914 0.3374 0.061 Uiso 1 1 calc R
N3 N 0.4478(8) 0.5915(6) 0.3872(4) 0.0504(16) Uani 1 1 d U
H3N H 0.4717 0.6538 0.4193 0.061 Uiso 1 1 calc R
C1 C 0.2976(8) 0.3414(7) 0.3799(5) 0.0438(16) Uani 1 1 d U
C2 C 0.2651(11) 0.3560(8) 0.4543(6) 0.062(2) Uani 1 1 d U
H2 H 0.2259 0.3002 0.4689 0.074 Uiso 1 1 calc R
C3 C 0.2916(10) 0.4559(8) 0.5082(6) 0.059(2) Uani 1 1 d U
H3 H 0.2682 0.4677 0.5595 0.070 Uiso 1 1 calc R
C4 C 0.3501(9) 0.5357(8) 0.4881(5) 0.0497(18) Uani 1 1 d U
H4 H 0.3687 0.6024 0.5251 0.060 Uiso 1 1 calc R
C5 C 0.3822(8) 0.5186(7) 0.4130(5) 0.0451(16) Uani 1 1 d U
C6 C 0.4045(10) -0.0159(7) 0.1366(6) 0.0579(19) Uani 1 1 d U
C7 C 0.4900(10) 0.0715(8) 0.1799(6) 0.0545(18) Uani 1 1 d U
C8 C 0.6153(11) 0.0831(9) 0.1581(7) 0.064(2) Uani 1 1 d U
H8 H 0.6714 0.1424 0.1864 0.077 Uiso 1 1 calc R
C9 C 0.6598(11) 0.0123(8) 0.0976(6) 0.063(2) Uani 1 1 d U
H9 H 0.7475 0.0203 0.0848 0.076 Uiso 1 1 calc R
C10 C 0.5768(11) -0.0722(9) 0.0542(7) 0.070(3) Uani 1 1 d U
H10 H 0.6064 -0.1209 0.0102 0.084 Uiso 1 1 calc R
C11 C 0.4529(11) -0.0856(9) 0.0746(6) 0.066(2) Uani 1 1 d U
H11 H 0.3981 -0.1450 0.0451 0.079 Uiso 1 1 calc R
C12 C 0.2683(10) -0.0285(7) 0.1617(6) 0.0535(18) Uani 1 1 d U
C13 C 0.1921(9) 0.0572(7) 0.1803(5) 0.0503(17) Uani 1 1 d U
C14 C 0.0655(11) 0.0460(9) 0.1987(7) 0.066(3) Uani 1 1 d U
H14 H 0.0131 0.1039 0.2106 0.079 Uiso 1 1 calc R
C15 C 0.0135(12) -0.0532(9) 0.1997(7) 0.070(3) Uani 1 1 d U
H15 H -0.0734 -0.0615 0.2137 0.084 Uiso 1 1 calc R
C16 C 0.0875(12) -0.1357(9) 0.1808(7) 0.073(3) Uani 1 1 d U
H16 H 0.0511 -0.2025 0.1795 0.087 Uiso 1 1 calc R
C17 C 0.2153(11) -0.1237(8) 0.1633(6) 0.060(2) Uani 1 1 d U
H17 H 0.2675 -0.1817 0.1523 0.072 Uiso 1 1 calc R
C18 C 0.6561(10) 0.7166(9) 0.2216(6) 0.0595(18) Uani 1 1 d U
C19 C 0.6796(9) 0.6283(8) 0.2434(5) 0.0547(18) Uani 1 1 d U
C20 C 0.7550(12) 0.5565(11) 0.2020(7) 0.078(3) Uani 1 1 d U
H20 H 0.7710 0.4979 0.2186 0.094 Uiso 1 1 calc R
C21 C 0.8084(15) 0.5636(15) 0.1386(8) 0.102(4) Uani 1 1 d U
H21 H 0.8616 0.5116 0.1112 0.122 Uiso 1 1 calc R
C22 C 0.7841(17) 0.6488(15) 0.1140(9) 0.108(4) Uani 1 1 d U
H22 H 0.8201 0.6553 0.0688 0.130 Uiso 1 1 calc R
C23 C 0.7089(15) 0.7229(14) 0.1544(9) 0.100(4) Uani 1 1 d U
H23 H 0.6918 0.7804 0.1366 0.120 Uiso 1 1 calc R
C24 C 0.5583(12) 0.7909(9) 0.2662(7) 0.069(2) Uani 1 1 d U
C25 C 0.4448(11) 0.7547(8) 0.2910(6) 0.0570(19) Uani 1 1 d U
C26 C 0.3597(14) 0.8200(9) 0.3314(7) 0.078(3) Uani 1 1 d U
H26 H 0.2816 0.7932 0.3465 0.094 Uiso 1 1 calc R
C27 C 0.3902(16) 0.9293(11) 0.3505(10) 0.099(4) Uani 1 1 d U
H27 H 0.3343 0.9769 0.3803 0.118 Uiso 1 1 calc R
C28 C 0.4976(16) 0.9639(11) 0.3261(10) 0.099(4) Uani 1 1 d U
H28 H 0.5140 1.0369 0.3360 0.118 Uiso 1 1 calc R
C29 C 0.5873(14) 0.8985(9) 0.2868(7) 0.078(3) Uani 1 1 d U
H29 H 0.6669 0.9264 0.2740 0.093 Uiso 1 1 calc R
C30 C 0.1322(8) 0.5072(7) 0.2639(5) 0.0479(16) Uani 1 1 d U
C31 C 0.0775(11) 0.4586(9) 0.3134(6) 0.062(2) Uani 1 1 d U
H31 H 0.0876 0.3869 0.3064 0.074 Uiso 1 1 calc R
C32 C 0.0074(12) 0.5163(11) 0.3735(7) 0.079(3) Uani 1 1 d U
H32 H -0.0281 0.4835 0.4080 0.095 Uiso 1 1 calc R
C33 C -0.0111(14) 0.6210(12) 0.3835(8) 0.089(4) Uani 1 1 d U
H33 H -0.0593 0.6594 0.4241 0.106 Uiso 1 1 calc R
C34 C 0.0402(11) 0.6665(10) 0.3350(7) 0.073(3) Uani 1 1 d U
H34 H 0.0276 0.7377 0.3415 0.088 Uiso 1 1 calc R
C35 C 0.1110(11) 0.6123(8) 0.2759(6) 0.062(2) Uani 1 1 d U
H35 H 0.1462 0.6471 0.2425 0.075 Uiso 1 1 calc R
C36 C 0.1134(8) 0.3274(6) 0.1292(5) 0.0402(14) Uani 1 1 d U
C37 C 0.1603(9) 0.2607(8) 0.0637(6) 0.056(2) Uani 1 1 d U
H37A H 0.2482 0.2712 0.0521 0.067 Uiso 1 1 calc R
C38 C 0.0804(11) 0.1808(9) 0.0165(6) 0.068(3) Uani 1 1 d U
H38 H 0.1145 0.1348 -0.0272 0.082 Uiso 1 1 calc R
C39 C -0.0463(11) 0.1645(9) 0.0297(6) 0.065(2) Uani 1 1 d U
H39 H -0.0995 0.1066 -0.0034 0.079 Uiso 1 1 calc R
C40 C -0.0975(9) 0.2325(8) 0.0913(6) 0.055(2) Uani 1 1 d U
H40 H -0.1879 0.2247 0.0992 0.066 Uiso 1 1 calc R
C41 C -0.0161(9) 0.3129(8) 0.1422(6) 0.057(2) Uani 1 1 d U
H41 H -0.0502 0.3580 0.1862 0.069 Uiso 1 1 calc R
C42 C 0.2558(8) 0.5078(6) 0.1235(5) 0.0416(15) Uani 1 1 d U
C43 C 0.1449(8) 0.5417(6) 0.0929(4) 0.0392(15) Uani 1 1 d U
H43 H 0.0605 0.5231 0.1059 0.047 Uiso 1 1 calc R
C44 C 0.1559(10) 0.6007(8) 0.0449(6) 0.055(2) Uani 1 1 d U
H44 H 0.0793 0.6244 0.0256 0.066 Uiso 1 1 calc R
C45 C 0.2793(10) 0.6271(8) 0.0236(6) 0.056(2) Uani 1 1 d U
H45 H 0.2872 0.6689 -0.0096 0.068 Uiso 1 1 calc R
C46 C 0.3873(10) 0.5918(7) 0.0513(5) 0.0522(19) Uani 1 1 d U
H46 H 0.4708 0.6073 0.0357 0.063 Uiso 1 1 calc R
C47 C 0.3786(8) 0.5339(7) 0.1014(5) 0.0460(17) Uani 1 1 d U
H47 H 0.4559 0.5117 0.1211 0.055 Uiso 1 1 calc R
C48 C -0.194(3) 0.224(3) 0.4083(19) 0.206(16) Uani 1 1 d U
H48A H -0.2659 0.2181 0.3682 0.247 Uiso 1 1 calc R
H48B H -0.1772 0.2995 0.4352 0.247 Uiso 1 1 calc R
Cl3 Cl -0.2673(7) 0.1777(5) 0.4737(3) 0.149(3) Uani 1 1 d U
Cl4 Cl -0.0805(9) 0.1975(13) 0.3654(6) 0.295(8) Uani 1 1 d U
C49 C 0.267(3) 0.1275(18) 0.5431(13) 0.136(6) Uani 1 1 d U
H49A H 0.2793 0.0668 0.5618 0.163 Uiso 1 1 calc R
H49B H 0.2566 0.1874 0.5891 0.163 Uiso 1 1 calc R
Cl5 Cl 0.1338(7) 0.1046(5) 0.4950(4) 0.146(3) Uani 1 1 d U
Cl6 Cl 0.4142(7) 0.1544(4) 0.5082(4) 0.152(3) Uani 1 1 d U

loop_
_atom_site_aniso_label
_atom_site_aniso_U_11
_atom_site_aniso_U_22
_atom_site_aniso_U_33
_atom_site_aniso_U_23
_atom_site_aniso_U_13
_atom_site_aniso_U_12
Ru 0.0308(4) 0.0233(4) 0.0236(4) 0.0039(2) 0.0039(2) -0.0008(2)
Cl1 0.0511(12) 0.0486(12) 0.0459(11) 0.0124(9) 0.0114(9) 0.0034(9)
Cl2 0.0451(11) 0.0497(12) 0.0517(12) 0.0124(9) -0.0026(9) 0.0047(9)
P1 0.0510(12) 0.0431(11) 0.0376(11) 0.0119(9) 0.0048(9) -0.0013(9)
P2 0.0447(11) 0.0360(10) 0.0418(11) 0.0120(8) -0.0022(8) -0.0071(8)
P3 0.0387(10) 0.0389(11) 0.0448(11) 0.0158(9) 0.0075(8) 0.0028(8)
O1 0.057(3) 0.043(3) 0.053(3) 0.019(2) 0.001(2) 0.002(2)
O2 0.050(3) 0.043(3) 0.052(3) 0.014(3) 0.003(2) -0.004(2)
O3 0.046(3) 0.044(3) 0.045(3) 0.011(2) -0.004(2) -0.006(2)
O4 0.052(3) 0.044(2) 0.051(3) 0.016(3) 0.001(3) 0.005(2)
N1 0.037(3) 0.040(3) 0.037(2) 0.011(2) 0.004(2) 0.001(2)
N2 0.061(4) 0.043(3) 0.052(3) 0.019(3) 0.015(3) -0.007(3)
N3 0.064(4) 0.044(3) 0.036(3) 0.004(2) 0.002(3) -0.006(3)
C1 0.047(4) 0.044(3) 0.042(3) 0.017(3) 0.004(3) -0.002(3)
C2 0.075(6) 0.061(4) 0.056(4) 0.025(3) 0.019(5) 0.000(5)
C3 0.064(6) 0.064(5) 0.049(4) 0.017(3) 0.012(4) 0.009(4)
C4 0.049(5) 0.057(4) 0.037(3) 0.007(3) 0.003(3) 0.002(4)
C5 0.048(4) 0.045(4) 0.038(3) 0.006(3) 0.006(3) 0.006(3)
C6 0.063(4) 0.043(4) 0.069(5) 0.018(3) 0.006(4) 0.006(3)
C7 0.055(4) 0.048(4) 0.062(5) 0.020(3) 0.004(3) 0.008(3)
C8 0.064(5) 0.055(5) 0.073(6) 0.020(4) 0.012(4) 0.002(4)
C9 0.066(5) 0.060(6) 0.065(6) 0.022(4) 0.013(4) 0.003(4)
C10 0.071(5) 0.070(6) 0.066(6) 0.013(4) 0.007(4) 0.003(5)
C11 0.071(5) 0.056(5) 0.067(6) 0.013(4) 0.007(4) 0.003(4)
C12 0.062(4) 0.045(4) 0.053(5) 0.013(4) 0.000(4) 0.003(3)
C13 0.049(4) 0.046(3) 0.054(5) 0.015(4) -0.003(3) -0.002(3)
C14 0.063(5) 0.057(5) 0.076(7) 0.017(5) 0.023(5) 0.000(4)
C15 0.068(6) 0.063(5) 0.079(7) 0.024(6) 0.009(5) -0.008(4)
C16 0.077(6) 0.060(5) 0.078(7) 0.016(6) 0.007(6) -0.007(4)
C17 0.072(5) 0.048(4) 0.058(6) 0.014(4) -0.003(4) -0.003(4)
C18 0.056(5) 0.066(5) 0.055(5) 0.022(4) -0.008(3) -0.020(4)
C19 0.044(4) 0.071(5) 0.048(4) 0.018(4) 0.000(3) -0.006(3)
C20 0.068(7) 0.091(7) 0.066(6) 0.010(5) 0.009(5) 0.008(5)
C21 0.091(9) 0.134(11) 0.067(7) 0.009(7) 0.020(6) 0.006(8)
C22 0.108(11) 0.135(12) 0.076(8) 0.027(7) 0.026(7) -0.030(8)
C23 0.100(10) 0.128(11) 0.090(9) 0.062(8) 0.019(6) -0.013(7)
C24 0.072(5) 0.058(4) 0.075(6) 0.024(5) -0.010(4) -0.010(3)
C25 0.073(5) 0.049(3) 0.052(5) 0.021(4) -0.001(4) 0.003(3)
C26 0.097(7) 0.059(4) 0.076(8) 0.016(5) 0.003(5) 0.023(5)
C27 0.106(9) 0.064(5) 0.116(12) 0.015(7) -0.014(7) 0.018(6)
C28 0.108(9) 0.065(6) 0.119(12) 0.028(6) -0.026(7) 0.008(5)
C29 0.097(7) 0.059(4) 0.080(8) 0.032(5) -0.020(5) -0.013(4)
C30 0.041(4) 0.052(4) 0.051(4) 0.015(3) 0.008(3) 0.006(3)
C31 0.072(6) 0.068(5) 0.049(5) 0.021(4) 0.010(4) 0.003(5)
C32 0.074(7) 0.102(7) 0.071(7) 0.035(6) 0.028(5) 0.014(6)
C33 0.088(9) 0.101(7) 0.075(8) 0.016(6) 0.031(6) 0.025(7)
C34 0.066(7) 0.066(6) 0.083(7) 0.011(5) 0.016(5) 0.020(5)
C35 0.070(6) 0.051(4) 0.066(6) 0.014(4) 0.017(4) 0.012(4)
C36 0.039(3) 0.044(4) 0.041(4) 0.017(2) 0.000(3) 0.008(3)
C37 0.048(4) 0.058(5) 0.055(5) 0.006(3) 0.002(3) 0.005(3)
C38 0.063(5) 0.071(6) 0.056(6) 0.000(4) -0.002(4) 0.005(4)
C39 0.067(5) 0.062(6) 0.065(6) 0.020(4) -0.003(4) -0.009(4)
C40 0.049(4) 0.065(6) 0.058(5) 0.031(4) -0.001(3) -0.006(3)
C41 0.049(4) 0.057(5) 0.066(5) 0.021(4) 0.007(4) -0.002(3)
C42 0.047(4) 0.036(4) 0.042(4) 0.011(3) 0.006(3) 0.008(3)
C43 0.036(3) 0.037(4) 0.041(4) 0.007(3) 0.001(3) 0.001(3)
C44 0.062(4) 0.050(5) 0.056(5) 0.022(4) 0.001(4) 0.007(4)
C45 0.062(4) 0.055(5) 0.054(5) 0.024(4) -0.006(4) -0.009(4)
C46 0.059(4) 0.045(5) 0.054(5) 0.016(4) 0.010(4) 0.004(4)
C47 0.043(3) 0.049(5) 0.047(5) 0.015(3) 0.008(3) 0.004(3)
C48 0.22(3) 0.23(3) 0.26(3) 0.16(3) 0.14(2) 0.12(2)
Cl3 0.211(7) 0.120(4) 0.123(4) 0.056(4) 0.011(4) -0.031(4)
Cl4 0.172(7) 0.60(2) 0.183(8) 0.184(11) 0.080(6) 0.184(11)
C49 0.181(9) 0.102(15) 0.117(16) 0.036(13) -0.067(8) 0.009(15)
Cl5 0.157(5) 0.119(5) 0.157(6) 0.060(4) -0.060(4) -0.053(4)
Cl6 0.148(5) 0.085(4) 0.174(6) -0.016(4) -0.067(4) 0.005(3)

loop_
_atom_type_symbol
_atom_type_description
_atom_type_scat_dispersion_real
_atom_type_scat_dispersion_imag
_atom_type_scat_source
C C 0.0033 0.0016 'International Tables Vol C Tables 4.2.6.8 and 6.1.1.4'
H H 0.0000 0.0000 'International Tables Vol C Tables 4.2.6.8 and 6.1.1.4'
N N 0.0061 0.0033 'International Tables Vol C Tables 4.2.6.8 and 6.1.1.4'
O O 0.0106 0.0060 'International Tables Vol C Tables 4.2.6.8 and 6.1.1.4'
P P 0.1023 0.0942 'International Tables Vol C Tables 4.2.6.8 and 6.1.1.4'
Cl Cl 0.1484 0.1585 'International Tables Vol C Tables 4.2.6.8 and 6.1.1.4'
Ru Ru -1.2594 0.8363 'International Tables Vol C Tables 4.2.6.8 and 6.1.1.4'

loop_
_geom_angle_atom_site_label_1
_geom_angle_atom_site_label_2
_geom_angle_atom_site_label_3
_geom_angle
N1 Ru P1 82.27(19)
N1 Ru P2 79.66(19)
P1 Ru P2 161.31(9)
N1 Ru P3 96.90(19)
P1 Ru P3 98.04(9)
P2 Ru P3 88.85(9)
N1 Ru Cl1 170.00(19)
P1 Ru Cl1 90.56(9)
P2 Ru Cl1 106.75(8)
P3 Ru Cl1 90.98(9)
N1 Ru Cl2 85.84(19)
P1 Ru Cl2 87.55(9)
P2 Ru Cl2 86.43(9)
P3 Ru Cl2 174.04(8)
Cl1 Ru Cl2 86.90(9)
O2 P1 O1 98.9(3)
O2 P1 N2 105.1(4)
O1 P1 N2 98.6(4)
O2 P1 Ru 124.2(3)
O1 P1 Ru 124.4(3)
N2 P1 Ru 101.6(3)
O3 P2 O4 100.2(3)
O3 P2 N3 97.0(4)
O4 P2 N3 102.0(4)
O3 P2 Ru 128.4(3)
O4 P2 Ru 120.9(2)
N3 P2 Ru 102.9(3)
C30 P3 C42 106.0(4)
C30 P3 C36 102.9(4)
C42 P3 C36 98.6(4)
C30 P3 Ru 110.4(3)
C42 P3 Ru 116.9(3)
C36 P3 Ru 120.2(3)
C7 O1 P1 121.7(6)
C13 O2 P1 122.5(6)
C19 O3 P2 111.9(5)
C25 O4 P2 122.6(6)
C5 N1 C1 119.1(7)
C5 N1 Ru 122.1(5)
C1 N1 Ru 118.4(5)
C1 N2 P1 120.3(6)
C1 N2 H2N 119.9
P1 N2 H2N 119.9
C5 N3 P2 120.4(6)
C5 N3 H3N 119.8
P2 N3 H3N 119.8
N2 C1 C2 121.3(8)
N2 C1 N1 117.3(7)
C2 C1 N1 121.1(8)
C1 C2 C3 118.3(9)
C1 C2 H2 120.8
C3 C2 H2 120.8
C4 C3 C2 121.1(9)
C4 C3 H3 119.4
C2 C3 H3 119.4
C3 C4 C5 119.2(9)
C3 C4 H4 120.4
C5 C4 H4 120.4
N3 C5 N1 114.5(7)
N3 C5 C4 124.3(8)
N1 C5 C4 121.1(8)
C11 C6 C7 117.3(10)
C11 C6 C12 123.8(9)
C7 C6 C12 118.9(9)
O1 C7 C8 123.1(9)
O1 C7 C6 117.3(9)
C8 C7 C6 119.5(10)
C9 C8 C7 121.5(10)
C9 C8 H8 119.2
C7 C8 H8 119.2
C8 C9 C10 119.6(11)
C8 C9 H9 120.2
C10 C9 H9 120.2
C11 C10 C9 120.1(11)
C11 C10 H10 120.0
C9 C10 H10 120.0
C10 C11 C6 122.1(11)
C10 C11 H11 119.0
C6 C11 H11 119.0
C17 C12 C13 119.2(10)
C17 C12 C6 121.4(9)
C13 C12 C6 119.3(8)
C14 C13 O2 117.3(9)
C14 C13 C12 120.2(9)
O2 C13 C12 122.5(8)
C13 C14 C15 119.2(10)
C13 C14 H14 120.4
C15 C14 H14 120.4
C16 C15 C14 120.1(11)
C16 C15 H15 120.0
C14 C15 H15 120.0
C15 C16 C17 120.4(11)
C15 C16 H16 119.8
C17 C16 H16 119.8
C16 C17 C12 120.8(10)
C16 C17 H17 119.6
C12 C17 H17 119.6
C19 C18 C23 116.8(12)
C19 C18 C24 117.8(9)
C23 C18 C24 124.8(12)
C20 C19 C18 120.0(10)
C20 C19 O3 120.5(10)
C18 C19 O3 119.4(9)
C19 C20 C21 123.4(15)
C19 C20 H20 118.3
C21 C20 H20 118.3
C20 C21 C22 118.3(15)
C20 C21 H21 120.9
C22 C21 H21 120.9
C23 C22 C21 120.0(14)
C23 C22 H22 120.0
C21 C22 H22 120.0
C22 C23 C18 121.5(15)
C22 C23 H23 119.2
C18 C23 H23 119.2
C25 C24 C29 118.0(12)
C25 C24 C18 122.3(10)
C29 C24 C18 119.6(11)
C26 C25 C24 122.4(11)
C26 C25 O4 116.6(10)
C24 C25 O4 120.4(10)
C25 C26 C27 118.6(14)
C25 C26 H26 120.7
C27 C26 H26 120.7
C28 C27 C26 119.1(15)
C28 C27 H27 120.5
C26 C27 H27 120.5
C27 C28 C29 123.0(14)
C27 C28 H28 118.5
C29 C28 H28 118.5
C28 C29 C24 118.7(13)
C28 C29 H29 120.6
C24 C29 H29 120.6
C31 C30 C35 117.6(9)
C31 C30 P3 118.0(8)
C35 C30 P3 124.3(7)
C30 C31 C32 119.6(11)
C30 C31 H31 120.2
C32 C31 H31 120.2
C33 C32 C31 121.0(11)
C33 C32 H32 119.5
C31 C32 H32 119.5
C34 C33 C32 119.0(12)
C34 C33 H33 120.5
C32 C33 H33 120.5
C33 C34 C35 121.5(12)
C33 C34 H34 119.3
C35 C34 H34 119.3
C34 C35 C30 121.4(10)
C34 C35 H35 119.3
C30 C35 H35 119.3
C41 C36 C37 118.4(8)
C41 C36 P3 125.3(7)
C37 C36 P3 116.2(6)
C38 C37 C36 120.0(9)
C38 C37 H37A 120.0
C36 C37 H37A 120.0
C39 C38 C37 122.0(11)
C39 C38 H38 119.0
C37 C38 H38 119.0
C38 C39 C40 119.4(10)
C38 C39 H39 120.3
C40 C39 H39 120.3
C39 C40 C41 119.6(9)
C39 C40 H40 120.2
C41 C40 H40 120.2
C36 C41 C40 120.5(10)
C36 C41 H41 119.8
C40 C41 H41 119.8
C43 C42 C47 118.1(8)
C43 C42 P3 118.2(6)
C47 C42 P3 123.7(6)
C44 C43 C42 121.0(8)
C44 C43 H43 119.5
C42 C43 H43 119.5
C43 C44 C45 120.5(9)
C43 C44 H44 119.8
C45 C44 H44 119.8
C46 C45 C44 118.8(9)
C46 C45 H45 120.6
C44 C45 H45 120.6
C45 C46 C47 121.6(9)
C45 C46 H46 119.2
C47 C46 H46 119.2
C46 C47 C42 120.0(8)
C46 C47 H47 120.0
C42 C47 H47 120.0
Cl4 C48 Cl3 133.9(18)
Cl4 C48 H48A 103.7
Cl3 C48 H48A 103.7
Cl4 C48 H48B 103.7
Cl3 C48 H48B 103.7
H48A C48 H48B 105.4
Cl5 C49 Cl6 123.8(15)
Cl5 C49 H49A 106.4
Cl6 C49 H49A 106.4
Cl5 C49 H49B 106.4
Cl6 C49 H49B 106.4
H49A C49 H49B 106.4

loop_
_geom_bond_atom_site_label_1
_geom_bond_atom_site_label_2
_geom_bond_distance
Ru N1 2.094(7)
Ru P1 2.257(3)
Ru P2 2.272(3)
Ru P3 2.293(2)
Ru Cl1 2.431(3)
Ru Cl2 2.463(3)
P1 O2 1.595(6)
P1 O1 1.608(7)
P1 N2 1.683(8)
P2 O3 1.614(6)
P2 O4 1.648(6)
P2 N3 1.673(7)
P3 C30 1.827(9)
P3 C42 1.846(9)
P3 C36 1.851(9)
O1 C7 1.363(12)
O2 C13 1.388(11)
O3 C19 1.413(11)
O4 C25 1.391(12)
N1 C5 1.379(11)
N1 C1 1.385(11)
N2 C1 1.372(11)
N2 H2N 0.8800
N3 C5 1.374(12)
N3 H3N 0.8800
C1 C2 1.379(13)
C2 C3 1.411(15)
C2 H2 0.9500
C3 C4 1.361(14)
C3 H3 0.9500
C4 C5 1.386(12)
C4 H4 0.9500
C6 C11 1.374(15)
C6 C7 1.424(14)
C6 C12 1.510(14)
C7 C8 1.380(14)
C8 C9 1.347(15)
C8 H8 0.9500
C9 C10 1.386(15)
C9 H9 0.9500
C10 C11 1.361(16)
C10 H10 0.9500
C11 H11 0.9500
C12 C17 1.377(14)
C12 C13 1.399(13)
C13 C14 1.370(13)
C14 C15 1.420(15)
C14 H14 0.9500
C15 C16 1.351(17)
C15 H15 0.9500
C16 C17 1.378(16)
C16 H16 0.9500
C17 H17 0.9500
C18 C19 1.395(15)
C18 C23 1.396(16)
C18 C24 1.545(17)
C19 C20 1.347(16)
C20 C21 1.338(18)
C20 H20 0.9500
C21 C22 1.39(2)
C21 H21 0.9500
C22 C23 1.36(2)
C22 H22 0.9500
C23 H23 0.9500
C24 C25 1.389(16)
C24 C29 1.397(16)
C25 C26 1.359(16)
C26 C27 1.423(19)
C26 H26 0.9500
C27 C28 1.32(2)
C27 H27 0.9500
C28 C29 1.39(2)
C28 H28 0.9500
C29 H29 0.9500
C30 C31 1.394(13)
C30 C35 1.401(13)
C31 C32 1.404(16)
C31 H31 0.9500
C32 C33 1.394(19)
C32 H32 0.9500
C33 C34 1.338(18)
C33 H33 0.9500
C34 C35 1.380(14)
C34 H34 0.9500
C35 H35 0.9500
C36 C41 1.375(12)
C36 C37 1.392(12)
C37 C38 1.354(14)
C37 H37A 0.9500
C38 C39 1.352(15)
C38 H38 0.9500
C39 C40 1.372(15)
C39 H39 0.9500
C40 C41 1.391(14)
C40 H40 0.9500
C41 H41 0.9500
C42 C43 1.394(11)
C42 C47 1.402(12)
C43 C44 1.360(12)
C43 H43 0.9500
C44 C45 1.403(14)
C44 H44 0.9500
C45 C46 1.358(14)
C45 H45 0.9500
C46 C47 1.376(13)
C46 H46 0.9500
C47 H47 0.9500
C48 Cl4 1.44(2)
C48 Cl3 1.70(2)
C48 H48A 0.9900
C48 H48B 0.9900
C49 Cl5 1.54(2)
C49 Cl6 1.73(3)
C49 H49A 0.9900
C49 H49B 0.9900

loop_
_geom_torsion_atom_site_label_1
_geom_torsion_atom_site_label_2
_geom_torsion_atom_site_label_3
_geom_torsion_atom_site_label_4
_geom_torsion
N1 Ru P1 O2 120.9(4)
P2 Ru P1 O2 135.7(4)
P3 Ru P1 O2 24.9(3)
Cl1 Ru P1 O2 -66.1(3)
Cl2 Ru P1 O2 -153.0(3)
N1 Ru P1 O1 -105.4(4)
P2 Ru P1 O1 -90.6(4)
P3 Ru P1 O1 158.6(3)
Cl1 Ru P1 O1 67.6(3)
Cl2 Ru P1 O1 -19.3(3)
N1 Ru P1 N2 3.5(3)
P2 Ru P1 N2 18.3(4)
P3 Ru P1 N2 -92.5(3)
Cl1 Ru P1 N2 176.5(3)
Cl2 Ru P1 N2 89.6(3)
N1 Ru P2 O3 115.1(4)
P1 Ru P2 O3 100.2(4)
P3 Ru P2 O3 -147.7(3)
Cl1 Ru P2 O3 -57.0(3)
Cl2 Ru P2 O3 28.7(3)
N1 Ru P2 O4 -107.5(3)
P1 Ru P2 O4 -122.4(4)
P3 Ru P2 O4 -10.3(3)
Cl1 Ru P2 O4 80.4(3)
Cl2 Ru P2 O4 166.1(3)
N1 Ru P2 N3 5.2(3)
P1 Ru P2 N3 -9.7(4)
P3 Ru P2 N3 102.4(3)
Cl1 Ru P2 N3 -166.9(3)
Cl2 Ru P2 N3 -81.2(3)
N1 Ru P3 C30 15.8(4)
P1 Ru P3 C30 99.0(3)
P2 Ru P3 C30 -63.6(3)
Cl1 Ru P3 C30 -170.3(3)
N1 Ru P3 C42 137.0(4)
P1 Ru P3 C42 -139.9(3)
P2 Ru P3 C42 57.6(3)
Cl1 Ru P3 C42 -49.1(3)
N1 Ru P3 C36 -103.7(4)
P1 Ru P3 C36 -20.6(3)
P2 Ru P3 C36 176.9(3)
Cl1 Ru P3 C36 70.1(3)
O2 P1 O1 C7 52.7(7)
N2 P1 O1 C7 159.5(7)
Ru P1 O1 C7 -90.1(7)
O1 P1 O2 C13 41.8(7)
N2 P1 O2 C13 -59.7(7)
Ru P1 O2 C13 -175.4(6)
O4 P2 O3 C19 -63.1(7)
N3 P2 O3 C19 -166.7(6)
Ru P2 O3 C19 80.7(6)
O3 P2 O4 C25 -29.1(8)
N3 P2 O4 C25 70.4(8)
Ru P2 O4 C25 -176.5(6)
P1 Ru N1 C5 170.0(6)
P2 Ru N1 C5 -5.2(6)
P3 Ru N1 C5 -92.8(6)
Cl1 Ru N1 C5 125.5(10)
Cl2 Ru N1 C5 81.9(6)
P1 Ru N1 C1 -2.8(6)
P2 Ru N1 C1 -178.0(6)
P3 Ru N1 C1 94.4(6)
Cl1 Ru N1 C1 -47.3(14)
Cl2 Ru N1 C1 -90.9(6)
O2 P1 N2 C1 -135.1(7)
O1 P1 N2 C1 123.2(7)
Ru P1 N2 C1 -4.6(8)
O3 P2 N3 C5 -138.2(7)
O4 P2 N3 C5 119.8(7)
Ru P2 N3 C5 -6.2(8)
P1 N2 C1 C2 -170.2(8)
P1 N2 C1 N1 3.0(11)
C5 N1 C1 N2 -172.3(7)
Ru N1 C1 N2 0.7(10)
C5 N1 C1 C2 0.9(13)
Ru N1 C1 C2 173.9(7)
N2 C1 C2 C3 173.2(9)
N1 C1 C2 C3 0.3(15)
C1 C2 C3 C4 -1.3(16)
C2 C3 C4 C5 1.0(15)
P2 N3 C5 N1 2.9(11)
P2 N3 C5 C4 179.6(7)
C1 N1 C5 N3 175.6(7)
Ru N1 C5 N3 2.9(10)
C1 N1 C5 C4 -1.2(12)
Ru N1 C5 C4 -174.0(6)
C3 C4 C5 N3 -176.3(9)
C3 C4 C5 N1 0.3(13)
P1 O1 C7 C8 102.9(10)
P1 O1 C7 C6 -81.5(10)
C11 C6 C7 O1 -175.3(9)
C12 C6 C7 O1 3.4(13)
C11 C6 C7 C8 0.4(15)
C12 C6 C7 C8 179.1(9)
O1 C7 C8 C9 174.1(10)
C6 C7 C8 C9 -1.4(16)
C7 C8 C9 C10 2.5(17)
C8 C9 C10 C11 -2.6(18)
C9 C10 C11 C6 1.7(18)
C7 C6 C11 C10 -0.6(17)
C12 C6 C11 C10 -179.3(10)
C11 C6 C12 C17 42.4(15)
C7 C6 C12 C17 -136.2(10)
C11 C6 C12 C13 -134.6(11)
C7 C6 C12 C13 46.8(13)
P1 O2 C13 C14 111.6(9)
P1 O2 C13 C12 -70.0(11)
C17 C12 C13 C14 -1.0(15)
C6 C12 C13 C14 176.0(10)
C17 C12 C13 O2 -179.4(8)
C6 C12 C13 O2 -2.4(14)
O2 C13 C14 C15 179.3(9)
C12 C13 C14 C15 0.9(16)
C13 C14 C15 C16 -1.7(18)
C14 C15 C16 C17 2.5(19)
C15 C16 C17 C12 -2.7(18)
C13 C12 C17 C16 1.9(15)
C6 C12 C17 C16 -175.1(10)
C23 C18 C19 C20 2.8(15)
C24 C18 C19 C20 174.1(10)
C23 C18 C19 O3 179.4(10)
C24 C18 C19 O3 -9.3(13)
P2 O3 C19 C20 -95.4(10)
P2 O3 C19 C18 88.1(9)
C18 C19 C20 C21 -1.3(18)
O3 C19 C20 C21 -177.9(11)
C19 C20 C21 C22 0(2)
C20 C21 C22 C23 1(2)
C21 C22 C23 C18 1(2)
C19 C18 C23 C22 -3(2)
C24 C18 C23 C22 -173.3(13)
C19 C18 C24 C25 -38.1(14)
C23 C18 C24 C25 132.5(13)
C19 C18 C24 C29 138.1(11)
C23 C18 C24 C29 -51.4(16)
C29 C24 C25 C26 2.7(17)
C18 C24 C25 C26 178.9(10)
C29 C24 C25 O4 173.8(9)
C18 C24 C25 O4 -10.0(15)
P2 O4 C25 C26 -117.4(9)
P2 O4 C25 C24 71.0(11)
C24 C25 C26 C27 -1.6(18)
O4 C25 C26 C27 -173.1(11)
C25 C26 C27 C28 2(2)
C26 C27 C28 C29 -4(2)
C27 C28 C29 C24 5(2)
C25 C24 C29 C28 -4.3(17)
C18 C24 C29 C28 179.4(11)
C42 P3 C30 C31 167.4(8)
C36 P3 C30 C31 64.4(8)
Ru P3 C30 C31 -65.2(8)
C42 P3 C30 C35 -15.5(10)
C36 P3 C30 C35 -118.6(9)
Ru P3 C30 C35 111.9(8)
C35 C30 C31 C32 -1.6(15)
P3 C30 C31 C32 175.7(9)
C30 C31 C32 C33 1.5(19)
C31 C32 C33 C34 -1(2)
C32 C33 C34 C35 0(2)
C33 C34 C35 C30 0.1(19)
C31 C30 C35 C34 0.9(16)
P3 C30 C35 C34 -176.3(9)
C30 P3 C36 C41 -3.1(9)
C42 P3 C36 C41 -111.8(8)
Ru P3 C36 C41 120.1(7)
C30 P3 C36 C37 175.3(7)
C42 P3 C36 C37 66.6(7)
Ru P3 C36 C37 -61.5(7)
C41 C36 C37 C38 -3.1(15)
P3 C36 C37 C38 178.4(9)
C36 C37 C38 C39 1.7(18)
C37 C38 C39 C40 2.0(18)
C38 C39 C40 C41 -4.3(16)
C37 C36 C41 C40 0.7(14)
P3 C36 C41 C40 179.1(7)
C39 C40 C41 C36 3.0(15)
C30 P3 C42 C43 -51.4(7)
C36 P3 C42 C43 54.8(7)
Ru P3 C42 C43 -174.9(5)
C30 P3 C42 C47 128.4(7)
C36 P3 C42 C47 -125.4(7)
Ru P3 C42 C47 4.9(8)
C47 C42 C43 C44 -1.8(12)
P3 C42 C43 C44 178.0(7)
C42 C43 C44 C45 1.4(14)
C43 C44 C45 C46 0.6(15)
C44 C45 C46 C47 -2.1(15)
C45 C46 C47 C42 1.7(14)
C43 C42 C47 C46 0.3(13)
P3 C42 C47 C46 -179.5(7)
